data_1561275
loop_
_publ_author_name
'Wu, Yue'
'Shi, Cui-Mi'
'Xu, Liang-Jin'
'Yang, Ming'
'Chen, Zhong-Ning'

_publ_section_title
;
 Reversible Luminescent Vapochromism of a Zero-Dimensional
 Sb<sup>3+</sup>-Doped Organic-Inorganic Hybrid.
;
_journal_name_full 'The journal of physical chemistry letters'
_journal_page_first 3288
_journal_page_last 3294
_journal_paper_doi 10.1021/acs.jpclett.1c00418
_journal_year 2021
_chemical_formula_sum 'C14 H36 Cl6 In N3 O S3'
_chemical_formula_weight 686.16
_space_group_crystal_system triclinic
_space_group_IT_number 2
_space_group_name_Hall '-P 1'
_space_group_name_H-M_alt 'P -1'
_atom_sites_solution_hydrogens mixed
_audit_creation_method SHELXL-2016/6
_cell_angle_alpha 82.980(2)
_cell_angle_beta 87.090(2)
_cell_angle_gamma 88.651(3)
_cell_formula_units_Z 2
_cell_length_a 7.7233(4)
_cell_length_b 11.6526(7)
_cell_length_c 15.1865(8)
_cell_measurement_reflns_used 9900
_cell_measurement_temperature 100(2)
_cell_measurement_theta_max 27.14
_cell_measurement_theta_min 2.35
_cell_volume 1354.53(13)
_computing_structure_refinement 'SHELXL-2016/6 (Sheldrick, 2016)'
_diffrn_ambient_temperature 100(2)
_diffrn_measured_fraction_theta_full 0.989
_diffrn_measured_fraction_theta_max 0.989
_diffrn_measurement_device_type 'Bruker APEX-II CCD'
_diffrn_radiation_type MoK\a
_diffrn_radiation_wavelength 0.71073
_diffrn_reflns_av_R_equivalents 0.0418
_diffrn_reflns_av_unetI/netI 0.0300
_diffrn_reflns_Laue_measured_fraction_full 0.989
_diffrn_reflns_Laue_measured_fraction_max 0.989
_diffrn_reflns_limit_h_max 9
_diffrn_reflns_limit_h_min -9
_diffrn_reflns_limit_k_max 14
_diffrn_reflns_limit_k_min -14
_diffrn_reflns_limit_l_max 19
_diffrn_reflns_limit_l_min -19
_diffrn_reflns_number 28622
_diffrn_reflns_point_group_measured_fraction_full 0.989
_diffrn_reflns_point_group_measured_fraction_max 0.989
_diffrn_reflns_theta_full 25.242
_diffrn_reflns_theta_max 27.174
_diffrn_reflns_theta_min 2.909
_exptl_absorpt_coefficient_mu 1.708
_exptl_absorpt_correction_T_max 0.872
_exptl_absorpt_correction_T_min 0.849
_exptl_absorpt_correction_type multi-scan
_exptl_crystal_colour colourless
_exptl_crystal_density_diffrn 1.682
_exptl_crystal_description needle
_exptl_crystal_F_000 696
_exptl_crystal_size_max 0.700
_exptl_crystal_size_mid 0.080
_exptl_crystal_size_min 0.080
_refine_diff_density_max 1.752
_refine_diff_density_min -0.984
_refine_diff_density_rms 0.115
_refine_ls_extinction_method none
_refine_ls_goodness_of_fit_ref 1.071
_refine_ls_hydrogen_treatment mixed
_refine_ls_matrix_type full
_refine_ls_number_parameters 259
_refine_ls_number_reflns 5943
_refine_ls_number_restraints 1
_refine_ls_restrained_S_all 1.071
_refine_ls_R_factor_all 0.0398
_refine_ls_R_factor_gt 0.0361
_refine_ls_shift/su_max 0.018
_refine_ls_shift/su_mean 0.000
_refine_ls_structure_factor_coef Fsqd
_refine_ls_weighting_details 'w=1/[\s^2^(Fo^2^)+(0.0300P)^2^+4.8218P] where P=(Fo^2^+2Fc^2^)/3'
_refine_ls_weighting_scheme calc
_refine_ls_wR_factor_gt 0.0842
_refine_ls_wR_factor_ref 0.0864
_reflns_Friedel_coverage 0.000
_reflns_number_gt 5485
_reflns_number_total 5943
_reflns_threshold_expression 'I > 2\s(I)'
_cod_data_source_file jz1c00418_si_002.cif
_cod_data_source_block EtOH
_cod_depositor_comments 'Adding full bibliography for 1561273--1561276.cif.'
_cod_database_code 1561275
_shelx_shelxl_version_number 2016/6
_shelx_space_group_comment
;
The symmetry employed for this shelxl refinement is uniquely defined
by the following loop, which should always be used as a source of
symmetry information in preference to the above space-group names.
They are only intended as comments.
;
_shelx_estimated_absorpt_t_min 0.381
_shelx_estimated_absorpt_t_max 0.875

loop_
_space_group_symop_operation_xyz
'x, y, z'
'-x, -y, -z'

loop_
_atom_site_label
_atom_site_type_symbol
_atom_site_fract_x
_atom_site_fract_y
_atom_site_fract_z
_atom_site_U_iso_or_equiv
_atom_site_adp_type
_atom_site_occupancy
_atom_site_site_symmetry_order
_atom_site_calc_flag
_atom_site_refinement_flags_posn
_atom_site_refinement_flags_adp
_atom_site_refinement_flags_occupancy
_atom_site_disorder_assembly
_atom_site_disorder_group
In1 In 0.500000 0.500000 0.000000 0.01202(8) Uani 1 2 d S . P . .
In2 In 0.000000 0.000000 0.500000 0.00985(8) Uani 1 2 d S . P . .
Cl5 Cl 0.26780(11) 0.02502(7) 0.59077(5) 0.01777(16) Uani 1 1 d . . . . .
Cl4 Cl 0.20252(11) -0.04622(7) 0.36936(5) 0.01882(17) Uani 1 1 d . . . . .
Cl1 Cl 0.22165(11) 0.53302(7) 0.09562(6) 0.02089(17) Uani 1 1 d . . . . .
Cl2 Cl 0.68240(11) 0.55550(7) 0.12447(5) 0.02065(17) Uani 1 1 d . . . . .
Cl6 Cl 0.02201(11) 0.21786(7) 0.44001(6) 0.01948(17) Uani 1 1 d . . . . .
Cl3 Cl 0.53105(11) 0.29017(8) 0.07245(6) 0.02166(18) Uani 1 1 d . . . . .
S3 S 0.46336(12) 0.56444(7) 0.64992(6) 0.02274(19) Uani 1 1 d . . . . .
S1 S 1.06398(13) 0.06923(8) 0.14881(6) 0.0260(2) Uani 1 1 d . . . . .
S2 S 0.61793(16) -0.03585(9) 0.14275(7) 0.0337(2) Uani 1 1 d . . . . .
N1 N 0.9424(4) 0.3292(3) 0.0951(2) 0.0201(6) Uani 1 1 d . . . . .
H1A H 0.829450 0.321421 0.082901 0.024 Uiso 1 1 calc R U . . .
H1E H 0.966304 0.405952 0.086260 0.024 Uiso 1 1 calc R U . . .
N3 N 0.5655(4) 0.8261(2) 0.59468(18) 0.0159(6) Uani 1 1 d . . . . .
H3A H 0.535880 0.902636 0.588548 0.019 Uiso 1 1 calc R U . . .
H3D H 0.678850 0.820052 0.576030 0.019 Uiso 1 1 calc R U . . .
C8 C 0.7123(6) -0.1603(4) 0.2066(3) 0.0336(9) Uani 1 1 d . . . . .
H8A H 0.760891 -0.214132 0.165717 0.040 Uiso 1 1 calc R U . . .
H8B H 0.808563 -0.135198 0.239966 0.040 Uiso 1 1 calc R U . . .
C13 C -0.0617(7) -0.4349(7) 0.3627(4) 0.0648(18) Uani 1 1 d . . . . .
H13A H -0.109131 -0.505533 0.395963 0.097 Uiso 1 1 calc R U . . .
H13B H -0.142417 -0.369981 0.369159 0.097 Uiso 1 1 calc R U . . .
H13C H -0.045401 -0.445431 0.299742 0.097 Uiso 1 1 calc R U . . .
C7 C 0.5794(6) -0.2227(4) 0.2712(3) 0.0319(9) Uani 1 1 d . . . . .
H7A H 0.637563 -0.287062 0.307785 0.038 Uiso 1 1 calc R U . . .
H7B H 0.529862 -0.168513 0.311486 0.038 Uiso 1 1 calc R U . . .
C2 C 0.9232(5) 0.1586(3) 0.2118(2) 0.0235(7) Uani 1 1 d . . . . .
H2A H 0.801385 0.147152 0.198032 0.028 Uiso 1 1 calc R U . . .
H2B H 0.934889 0.133984 0.276032 0.028 Uiso 1 1 calc R U . . .
C14 C 0.1080(7) -0.4103(4) 0.3979(3) 0.0412(11) Uani 1 1 d . . . . .
H14A H 0.082851 -0.407223 0.462153 0.049 Uiso 1 1 calc R U . . .
H14B H 0.178545 -0.481644 0.393683 0.049 Uiso 1 1 calc R U . . .
C5 C 0.4488(6) -0.1098(4) 0.0977(3) 0.0352(10) Uani 1 1 d . . . . .
H5A H 0.375341 -0.052219 0.062684 0.042 Uiso 1 1 calc R U . . .
H5B H 0.501481 -0.162086 0.056738 0.042 Uiso 1 1 calc R U . . .
C6 C 0.3353(6) -0.1797(4) 0.1679(3) 0.0332(9) Uani 1 1 d . . . . .
H6A H 0.276463 -0.126856 0.206598 0.040 Uiso 1 1 calc R U . . .
H6B H 0.244742 -0.217748 0.138414 0.040 Uiso 1 1 calc R U . . .
C4 C 1.0541(5) 0.2687(3) 0.0314(3) 0.0258(8) Uani 1 1 d . . . . .
H4A H 1.177548 0.278832 0.042814 0.031 Uiso 1 1 calc R U . . .
H4B H 1.034118 0.303894 -0.030007 0.031 Uiso 1 1 calc R U . . .
N2 N 0.4357(5) -0.2700(3) 0.2240(2) 0.0321(8) Uani 1 1 d . . . . .
H2C H 0.481657 -0.321977 0.188807 0.039 Uiso 1 1 calc R U . . .
H2D H 0.361331 -0.308500 0.265076 0.039 Uiso 1 1 calc R U . . .
C9 C 0.5049(5) 0.6397(3) 0.5395(2) 0.0241(8) Uani 1 1 d . . . . .
H9A H 0.629200 0.630954 0.521845 0.029 Uiso 1 1 calc R U . . .
H9B H 0.436519 0.604328 0.496754 0.029 Uiso 1 1 calc R U . . .
C12 C 0.5993(5) 0.6535(3) 0.7064(2) 0.0205(7) Uani 1 1 d . . . . .
H12A H 0.591302 0.626986 0.770932 0.025 Uiso 1 1 calc R U . . .
H12B H 0.721424 0.643875 0.685103 0.025 Uiso 1 1 calc R U . . .
C10 C 0.4579(5) 0.7668(3) 0.5353(2) 0.0211(7) Uani 1 1 d . . . . .
H10A H 0.475489 0.803884 0.473431 0.025 Uiso 1 1 calc R U . . .
H10B H 0.333823 0.775563 0.553397 0.025 Uiso 1 1 calc R U . . .
C3 C 1.0154(6) 0.1408(3) 0.0402(3) 0.0273(8) Uani 1 1 d . . . . .
H3B H 1.085262 0.104395 -0.005726 0.033 Uiso 1 1 calc R U . . .
H3C H 0.891447 0.130725 0.029929 0.033 Uiso 1 1 calc R U . . .
C11 C 0.5481(5) 0.7802(3) 0.6912(2) 0.0228(7) Uani 1 1 d . . . . .
H11A H 0.426494 0.790362 0.713274 0.027 Uiso 1 1 calc R U . . .
H11B H 0.622722 0.824803 0.725303 0.027 Uiso 1 1 calc R U . . .
C1 C 0.9649(5) 0.2854(3) 0.1917(2) 0.0240(8) Uani 1 1 d . . . . .
H1C H 0.887805 0.330479 0.229249 0.029 Uiso 1 1 calc R U . . .
H1D H 1.086053 0.297281 0.206487 0.029 Uiso 1 1 calc R U . . .
O1 O 0.2215(4) -0.3210(2) 0.3722(2) 0.0403(8) Uani 1 1 d D . . . .
H1B H 0.1781(11) -0.2552(3) 0.3769(12) 0.048 Uiso 1 1 d D U . . .

loop_
_atom_site_aniso_label
_atom_site_aniso_U_11
_atom_site_aniso_U_22
_atom_site_aniso_U_33
_atom_site_aniso_U_23
_atom_site_aniso_U_13
_atom_site_aniso_U_12
In1 0.01256(15) 0.01282(15) 0.01098(15) -0.00211(11) -0.00094(11) -0.00181(11)
In2 0.00949(15) 0.00996(14) 0.01015(14) -0.00169(10) 0.00014(11) -0.00031(11)
Cl5 0.0181(4) 0.0177(4) 0.0175(4) -0.0019(3) -0.0017(3) 0.0005(3)
Cl4 0.0234(4) 0.0161(4) 0.0173(4) -0.0038(3) 0.0009(3) -0.0006(3)
Cl1 0.0213(4) 0.0191(4) 0.0220(4) -0.0021(3) 0.0015(3) -0.0038(3)
Cl2 0.0240(4) 0.0194(4) 0.0194(4) -0.0056(3) -0.0001(3) -0.0026(3)
Cl6 0.0154(4) 0.0204(4) 0.0221(4) -0.0012(3) 0.0001(3) 0.0014(3)
Cl3 0.0226(4) 0.0238(4) 0.0191(4) -0.0037(3) -0.0008(3) -0.0068(3)
S3 0.0256(5) 0.0155(4) 0.0264(4) 0.0023(3) -0.0042(4) -0.0050(3)
S1 0.0283(5) 0.0208(4) 0.0269(5) 0.0027(4) 0.0011(4) 0.0058(4)
S2 0.0446(6) 0.0279(5) 0.0284(5) -0.0013(4) -0.0023(4) -0.0058(4)
N1 0.0207(15) 0.0156(14) 0.0235(15) 0.0011(11) -0.0029(12) -0.0031(11)
N3 0.0170(14) 0.0135(13) 0.0170(13) -0.0017(10) 0.0017(11) -0.0005(11)
C8 0.034(2) 0.033(2) 0.034(2) -0.0045(17) -0.0024(18) -0.0003(18)
C13 0.034(3) 0.106(5) 0.059(4) -0.022(3) -0.023(3) 0.006(3)
C7 0.036(2) 0.026(2) 0.033(2) 0.0000(16) -0.0020(18) 0.0003(17)
C2 0.0277(19) 0.0238(18) 0.0182(17) 0.0000(14) 0.0007(14) -0.0031(15)
C14 0.050(3) 0.035(2) 0.040(2) -0.014(2) 0.005(2) 0.000(2)
C5 0.045(3) 0.041(2) 0.0208(19) -0.0069(17) -0.0002(18) 0.001(2)
C6 0.034(2) 0.029(2) 0.038(2) -0.0088(17) 0.0004(18) 0.0012(17)
C4 0.0241(19) 0.0250(19) 0.0261(19) 0.0026(15) 0.0060(15) -0.0033(15)
N2 0.037(2) 0.0245(17) 0.0353(19) -0.0078(14) 0.0033(16) -0.0002(14)
C9 0.034(2) 0.0205(18) 0.0191(17) -0.0024(14) -0.0075(15) -0.0037(15)
C12 0.0285(19) 0.0181(17) 0.0145(15) -0.0007(13) -0.0015(14) -0.0022(14)
C10 0.0213(17) 0.0203(17) 0.0211(17) 0.0028(13) -0.0072(14) -0.0045(14)
C3 0.033(2) 0.0246(19) 0.0234(18) -0.0022(15) 0.0045(16) 0.0021(16)
C11 0.030(2) 0.0212(18) 0.0164(16) -0.0021(13) 0.0049(14) -0.0009(15)
C1 0.029(2) 0.0230(18) 0.0203(17) -0.0027(14) -0.0046(15) -0.0028(15)
O1 0.052(2) 0.0261(15) 0.0422(18) -0.0052(13) 0.0066(15) -0.0025(14)

loop_
_atom_type_symbol
_atom_type_description
_atom_type_scat_dispersion_real
_atom_type_scat_dispersion_imag
_atom_type_scat_source
C C 0.0033 0.0016 'International Tables Vol C Tables 4.2.6.8 and 6.1.1.4'
H H 0.0000 0.0000 'International Tables Vol C Tables 4.2.6.8 and 6.1.1.4'
N N 0.0061 0.0033 'International Tables Vol C Tables 4.2.6.8 and 6.1.1.4'
O O 0.0106 0.0060 'International Tables Vol C Tables 4.2.6.8 and 6.1.1.4'
S S 0.1246 0.1234 'International Tables Vol C Tables 4.2.6.8 and 6.1.1.4'
Cl Cl 0.1484 0.1585 'International Tables Vol C Tables 4.2.6.8 and 6.1.1.4'
In In -0.7276 1.3100 'International Tables Vol C Tables 4.2.6.8 and 6.1.1.4'

loop_
_geom_angle_atom_site_label_1
_geom_angle_atom_site_label_2
_geom_angle_atom_site_label_3
_geom_angle
_geom_angle_site_symmetry_1
_geom_angle_site_symmetry_3
_geom_angle_publ_flag
Cl3 In1 Cl3 180.0 2_665 . ?
Cl3 In1 Cl2 86.67(3) 2_665 2_665 ?
Cl3 In1 Cl2 93.33(3) . 2_665 ?
Cl3 In1 Cl2 93.33(3) 2_665 . ?
Cl3 In1 Cl2 86.67(3) . . ?
Cl2 In1 Cl2 180.00(3) 2_665 . ?
Cl3 In1 Cl1 91.88(3) 2_665 2_665 ?
Cl3 In1 Cl1 88.12(3) . 2_665 ?
Cl2 In1 Cl1 89.60(3) 2_665 2_665 ?
Cl2 In1 Cl1 90.40(3) . 2_665 ?
Cl3 In1 Cl1 88.12(3) 2_665 . ?
Cl3 In1 Cl1 91.88(3) . . ?
Cl2 In1 Cl1 90.40(3) 2_665 . ?
Cl2 In1 Cl1 89.60(3) . . ?
Cl1 In1 Cl1 180.0 2_665 . ?
Cl4 In2 Cl4 180.0 2_556 . ?
Cl4 In2 Cl5 89.42(3) 2_556 2_556 ?
Cl4 In2 Cl5 90.58(3) . 2_556 ?
Cl4 In2 Cl5 90.58(3) 2_556 . ?
Cl4 In2 Cl5 89.42(3) . . ?
Cl5 In2 Cl5 180.0 2_556 . ?
Cl4 In2 Cl6 91.31(3) 2_556 . ?
Cl4 In2 Cl6 88.69(3) . . ?
Cl5 In2 Cl6 92.32(3) 2_556 . ?
Cl5 In2 Cl6 87.68(3) . . ?
Cl4 In2 Cl6 88.69(3) 2_556 2_556 ?
Cl4 In2 Cl6 91.31(3) . 2_556 ?
Cl5 In2 Cl6 87.68(3) 2_556 2_556 ?
Cl5 In2 Cl6 92.32(3) . 2_556 ?
Cl6 In2 Cl6 180.0 . 2_556 ?
C12 S3 C9 96.28(17) . . ?
C3 S1 C2 96.56(18) . . ?
C5 S2 C8 97.2(2) . . ?
C4 N1 C1 114.4(3) . . ?
C4 N1 H1A 108.6 . . ?
C1 N1 H1A 108.6 . . ?
C4 N1 H1E 108.6 . . ?
C1 N1 H1E 108.6 . . ?
H1A N1 H1E 107.6 . . ?
C10 N3 C11 115.0(3) . . ?
C10 N3 H3A 108.5 . . ?
C11 N3 H3A 108.5 . . ?
C10 N3 H3D 108.5 . . ?
C11 N3 H3D 108.5 . . ?
H3A N3 H3D 107.5 . . ?
C7 C8 S2 111.6(3) . . ?
C7 C8 H8A 109.3 . . ?
S2 C8 H8A 109.3 . . ?
C7 C8 H8B 109.3 . . ?
S2 C8 H8B 109.3 . . ?
H8A C8 H8B 108.0 . . ?
C14 C13 H13A 109.5 . . ?
C14 C13 H13B 109.5 . . ?
H13A C13 H13B 109.5 . . ?
C14 C13 H13C 109.5 . . ?
H13A C13 H13C 109.5 . . ?
H13B C13 H13C 109.5 . . ?
N2 C7 C8 111.9(4) . . ?
N2 C7 H7A 109.2 . . ?
C8 C7 H7A 109.2 . . ?
N2 C7 H7B 109.2 . . ?
C8 C7 H7B 109.2 . . ?
H7A C7 H7B 107.9 . . ?
C1 C2 S1 112.2(3) . . ?
C1 C2 H2A 109.2 . . ?
S1 C2 H2A 109.2 . . ?
C1 C2 H2B 109.2 . . ?
S1 C2 H2B 109.2 . . ?
H2A C2 H2B 107.9 . . ?
O1 C14 C13 130.3(5) . . ?
O1 C14 H14A 104.7 . . ?
C13 C14 H14A 104.7 . . ?
O1 C14 H14B 104.7 . . ?
C13 C14 H14B 104.7 . . ?
H14A C14 H14B 105.7 . . ?
C6 C5 S2 113.4(3) . . ?
C6 C5 H5A 108.9 . . ?
S2 C5 H5A 108.9 . . ?
C6 C5 H5B 108.9 . . ?
S2 C5 H5B 108.9 . . ?
H5A C5 H5B 107.7 . . ?
N2 C6 C5 112.7(4) . . ?
N2 C6 H6A 109.1 . . ?
C5 C6 H6A 109.1 . . ?
N2 C6 H6B 109.1 . . ?
C5 C6 H6B 109.1 . . ?
H6A C6 H6B 107.8 . . ?
N1 C4 C3 111.3(3) . . ?
N1 C4 H4A 109.4 . . ?
C3 C4 H4A 109.4 . . ?
N1 C4 H4B 109.4 . . ?
C3 C4 H4B 109.4 . . ?
H4A C4 H4B 108.0 . . ?
C6 N2 C7 114.0(3) . . ?
C6 N2 H2C 108.7 . . ?
C7 N2 H2C 108.7 . . ?
C6 N2 H2D 108.7 . . ?
C7 N2 H2D 108.7 . . ?
H2C N2 H2D 107.6 . . ?
C10 C9 S3 111.7(3) . . ?
C10 C9 H9A 109.3 . . ?
S3 C9 H9A 109.3 . . ?
C10 C9 H9B 109.3 . . ?
S3 C9 H9B 109.3 . . ?
H9A C9 H9B 107.9 . . ?
C11 C12 S3 112.4(3) . . ?
C11 C12 H12A 109.1 . . ?
S3 C12 H12A 109.1 . . ?
C11 C12 H12B 109.1 . . ?
S3 C12 H12B 109.1 . . ?
H12A C12 H12B 107.9 . . ?
N3 C10 C9 111.5(3) . . ?
N3 C10 H10A 109.3 . . ?
C9 C10 H10A 109.3 . . ?
N3 C10 H10B 109.3 . . ?
C9 C10 H10B 109.3 . . ?
H10A C10 H10B 108.0 . . ?
C4 C3 S1 111.6(3) . . ?
C4 C3 H3B 109.3 . . ?
S1 C3 H3B 109.3 . . ?
C4 C3 H3C 109.3 . . ?
S1 C3 H3C 109.3 . . ?
H3B C3 H3C 108.0 . . ?
N3 C11 C12 111.3(3) . . ?
N3 C11 H11A 109.4 . . ?
C12 C11 H11A 109.4 . . ?
N3 C11 H11B 109.4 . . ?
C12 C11 H11B 109.4 . . ?
H11A C11 H11B 108.0 . . ?
N1 C1 C2 111.6(3) . . ?
N1 C1 H1C 109.3 . . ?
C2 C1 H1C 109.3 . . ?
N1 C1 H1D 109.3 . . ?
C2 C1 H1D 109.3 . . ?
H1C C1 H1D 108.0 . . ?
C14 O1 H1B 113.7(6) . . ?

loop_
_geom_bond_atom_site_label_1
_geom_bond_atom_site_label_2
_geom_bond_distance
_geom_bond_site_symmetry_2
_geom_bond_publ_flag
In1 Cl3 2.5666(9) 2_665 ?
In1 Cl3 2.5667(9) . ?
In1 Cl2 2.5667(8) 2_665 ?
In1 Cl2 2.5667(8) . ?
In1 Cl1 2.5805(9) 2_665 ?
In1 Cl1 2.5805(9) . ?
In2 Cl4 2.5650(8) 2_556 ?
In2 Cl4 2.5650(8) . ?
In2 Cl5 2.5844(8) 2_556 ?
In2 Cl5 2.5844(8) . ?
In2 Cl6 2.5967(8) . ?
In2 Cl6 2.5967(8) 2_556 ?
S3 C12 1.810(4) . ?
S3 C9 1.812(4) . ?
S1 C3 1.808(4) . ?
S1 C2 1.807(4) . ?
S2 C5 1.790(5) . ?
S2 C8 1.803(4) . ?
N1 C4 1.494(5) . ?
N1 C1 1.509(5) . ?
N1 H1A 0.9100 . ?
N1 H1E 0.9100 . ?
N3 C10 1.495(4) . ?
N3 C11 1.499(4) . ?
N3 H3A 0.9100 . ?
N3 H3D 0.9100 . ?
C8 C7 1.518(6) . ?
C8 H8A 0.9900 . ?
C8 H8B 0.9900 . ?
C13 C14 1.487(7) . ?
C13 H13A 0.9800 . ?
C13 H13B 0.9800 . ?
C13 H13C 0.9800 . ?
C7 N2 1.502(6) . ?
C7 H7A 0.9900 . ?
C7 H7B 0.9900 . ?
C2 C1 1.511(5) . ?
C2 H2A 0.9900 . ?
C2 H2B 0.9900 . ?
C14 O1 1.383(6) . ?
C14 H14A 0.9900 . ?
C14 H14B 0.9900 . ?
C5 C6 1.515(6) . ?
C5 H5A 0.9900 . ?
C5 H5B 0.9900 . ?
C6 N2 1.498(5) . ?
C6 H6A 0.9900 . ?
C6 H6B 0.9900 . ?
C4 C3 1.516(5) . ?
C4 H4A 0.9900 . ?
C4 H4B 0.9900 . ?
N2 H2C 0.9100 . ?
N2 H2D 0.9100 . ?
C9 C10 1.510(5) . ?
C9 H9A 0.9900 . ?
C9 H9B 0.9900 . ?
C12 C11 1.512(5) . ?
C12 H12A 0.9900 . ?
C12 H12B 0.9900 . ?
C10 H10A 0.9900 . ?
C10 H10B 0.9900 . ?
C3 H3B 0.9900 . ?
C3 H3C 0.9900 . ?
C11 H11A 0.9900 . ?
C11 H11B 0.9900 . ?
C1 H1C 0.9900 . ?
C1 H1D 0.9900 . ?
O1 H1B 0.84000(12) . ?
